data_8103246
loop_
_publ_author_name
'Man-Hua Wu'
'Rong Wang'
'Zhong-Feng Li'
'Ye-Lan Xiao'
'Qiong-Hua Jin'
'Cun-Lin Zhang'

_publ_section_title
;
 Crystal structure of
 bis[(triphenylphospine-?P)(3-amino-5,6-dimethyl-1,2,4-triazine-?N2)(?-bromo)copper(I)],
 [CuBr(C5H8N4)(PC18H15)]2
;
_journal_issue 4
_journal_name_full 'Zeitschrift f\"ur Kristallographie - New Crystal Structures'
_journal_page_first 555
_journal_volume 226
_journal_year 2011
_chemical_formula_sum 'C46 H46 Br2 Cu2 N8 P2'
_chemical_formula_weight 1059.75
_space_group_IT_number 2
_symmetry_cell_setting triclinic
_symmetry_space_group_name_Hall '-P 1'
_symmetry_space_group_name_H-M 'P -1'
_atom_sites_solution_hydrogens geom
_atom_sites_solution_primary direct
_atom_sites_solution_secondary difmap
_audit_creation_method SHELXL-97
_cell_angle_alpha 95.6540(10)
_cell_angle_beta 107.957(2)
_cell_angle_gamma 113.1600(10)
_cell_formula_units_Z 1
_cell_length_a 9.8813(8)
_cell_length_b 10.0739(9)
_cell_length_c 13.6497(12)
_cell_measurement_reflns_used 2090
_cell_measurement_temperature 298(2)
_cell_measurement_theta_max 25.16
_cell_measurement_theta_min 2.349
_cell_volume 1150.25(17)
_computing_cell_refinement 'Bruker SMART'
_computing_data_collection 'Bruker SMART'
_computing_data_reduction 'Bruker SAINT'
_computing_molecular_graphics 'Bruker SHELXTL'
_computing_publication_material 'Bruker SHELXTL'
_computing_structure_refinement 'SHELXL-97 (Sheldrick, 1997)'
_computing_structure_solution 'SHELXS-97 (Sheldrick, 1990)'
_diffrn_ambient_temperature 298(2)
_diffrn_measured_fraction_theta_full 0.985
_diffrn_measured_fraction_theta_max 0.985
_diffrn_measurement_device_type 'CCD area detector'
_diffrn_measurement_method 'phi and omega scans'
_diffrn_radiation_monochromator graphite
_diffrn_radiation_source 'fine-focus sealed tube'
_diffrn_radiation_type MoK\a
_diffrn_radiation_wavelength 0.71073
_diffrn_reflns_av_R_equivalents 0.0237
_diffrn_reflns_av_sigmaI/netI 0.0543
_diffrn_reflns_limit_h_max 10
_diffrn_reflns_limit_h_min -11
_diffrn_reflns_limit_k_max 11
_diffrn_reflns_limit_k_min -11
_diffrn_reflns_limit_l_max 16
_diffrn_reflns_limit_l_min -13
_diffrn_reflns_number 6028
_diffrn_reflns_theta_full 25.02
_diffrn_reflns_theta_max 25.02
_diffrn_reflns_theta_min 2.27
_exptl_absorpt_coefficient_mu 2.773
_exptl_absorpt_correction_T_max 0.4188
_exptl_absorpt_correction_T_min 0.3818
_exptl_absorpt_correction_type multi-scan
_exptl_absorpt_process_details sadabs
_exptl_crystal_density_diffrn 1.530
_exptl_crystal_density_meas 0
_exptl_crystal_density_method 'not measured'
_exptl_crystal_F_000 536
_exptl_crystal_size_max 0.43
_exptl_crystal_size_mid 0.40
_exptl_crystal_size_min 0.38
_refine_diff_density_max 0.370
_refine_diff_density_min -0.378
_refine_diff_density_rms 0.075
_refine_ls_extinction_coef 0.0234(11)
_refine_ls_extinction_expression Fc^*^=kFc[1+0.001xFc^2^\l^3^/sin(2\q)]^-1/4^
_refine_ls_extinction_method SHELXL
_refine_ls_goodness_of_fit_ref 1.008
_refine_ls_hydrogen_treatment mixed
_refine_ls_matrix_type full
_refine_ls_number_parameters 274
_refine_ls_number_reflns 3989
_refine_ls_number_restraints 0
_refine_ls_restrained_S_all 1.008
_refine_ls_R_factor_all 0.0607
_refine_ls_R_factor_gt 0.0342
_refine_ls_shift/su_max 0.000
_refine_ls_shift/su_mean 0.000
_refine_ls_structure_factor_coef Fsqd
_refine_ls_weighting_details 'calc w=1/[\s^2^(Fo^2^)+(0.0374P)^2^+0.0000P] where P=(Fo^2^+2Fc^2^)/3'
_refine_ls_weighting_scheme calc
_refine_ls_wR_factor_gt 0.0708
_refine_ls_wR_factor_ref 0.0825
_reflns_number_gt 2859
_reflns_number_total 3989
_reflns_threshold_expression >2sigma(I)
_cod_data_source_file 1267-3588.cff
_cod_data_source_block 100820c
_cod_depositor_comments
;
The following automatic conversions were performed:

'_symmetry_cell_setting' value 'Triclinic' changed to 'triclinic'
according to /home/saulius/struct/CIF-dictionaries/cif_core.dic
dictionary named 'cif_core.dic' version 2.4.1 from 2010-06-29.

Automatic conversion script
Id: cif_fix_values 1715 2011-07-08 13:25:40Z adriana 
;
_cod_original_sg_symbol_H-M P-1
_cod_database_code 8103246

loop_
_symmetry_equiv_pos_as_xyz
'x, y, z'
'-x, -y, -z'

loop_
_atom_site_label
_atom_site_type_symbol
_atom_site_fract_x
_atom_site_fract_y
_atom_site_fract_z
_atom_site_U_iso_or_equiv
_atom_site_adp_type
_atom_site_occupancy
_atom_site_symmetry_multiplicity
_atom_site_calc_flag
_atom_site_refinement_flags
Cu1 Cu 0.66730(5) 0.60978(5) 0.61220(4) 0.04150(17) Uani 1 1 d .
Br1 Br 0.36644(4) 0.48421(4) 0.57679(3) 0.04027(15) Uani 1 1 d .
N1 N 0.9059(3) 0.9090(3) 0.6408(2) 0.0413(8) Uani 1 1 d .
N2 N 0.7464(3) 0.8327(3) 0.6096(2) 0.0356(7) Uani 1 1 d .
N3 N 0.7159(3) 1.0362(3) 0.5470(2) 0.0384(8) Uani 1 1 d .
N4 N 0.5009(3) 0.8255(3) 0.5363(3) 0.0532(10) Uani 1 1 d .
H4A H 0.4587 0.7376 0.5457 0.064 Uiso 1 1 calc R
H4B H 0.4416 0.8660 0.5079 0.064 Uiso 1 1 calc R
P1 P 0.80259(11) 0.56954(10) 0.75912(8) 0.0340(2) Uani 1 1 d .
C1 C 0.6568(4) 0.8983(4) 0.5656(3) 0.0339(9) Uani 1 1 d .
C2 C 0.8704(4) 1.1085(4) 0.5777(3) 0.0385(9) Uani 1 1 d .
C3 C 0.9694(4) 1.0435(4) 0.6266(3) 0.0379(9) Uani 1 1 d .
C4 C 0.9396(5) 1.2605(4) 0.5585(4) 0.0626(13) Uani 1 1 d .
H4C H 0.9917 1.2591 0.5098 0.094 Uiso 1 1 calc R
H4D H 1.0153 1.3315 0.6247 0.094 Uiso 1 1 calc R
H4E H 0.8561 1.2883 0.5288 0.094 Uiso 1 1 calc R
C5 C 1.1458(4) 1.1198(4) 0.6618(3) 0.0589(12) Uani 1 1 d .
H5A H 1.1888 1.0546 0.6892 0.088 Uiso 1 1 calc R
H5B H 1.1884 1.2092 0.7165 0.088 Uiso 1 1 calc R
H5C H 1.1739 1.1447 0.6024 0.088 Uiso 1 1 calc R
C6 C 0.7784(4) 0.6516(4) 0.8741(3) 0.0367(9) Uani 1 1 d .
C7 C 0.7278(5) 0.5757(5) 0.9443(3) 0.0560(12) Uani 1 1 d .
H7 H 0.7067 0.4760 0.9359 0.067 Uiso 1 1 calc R
C8 C 0.7077(6) 0.6460(6) 1.0272(4) 0.0736(14) Uani 1 1 d .
H8 H 0.6728 0.5930 1.0737 0.088 Uiso 1 1 calc R
C9 C 0.7385(6) 0.7924(6) 1.0412(4) 0.0703(14) Uani 1 1 d .
H9 H 0.7239 0.8391 1.0967 0.084 Uiso 1 1 calc R
C10 C 0.7912(6) 0.8700(5) 0.9729(4) 0.0648(13) Uani 1 1 d .
H10 H 0.8147 0.9705 0.9831 0.078 Uiso 1 1 calc R
C11 C 0.8096(5) 0.8008(4) 0.8894(3) 0.0513(11) Uani 1 1 d .
H11 H 0.8433 0.8542 0.8427 0.062 Uiso 1 1 calc R
C12 C 0.7557(4) 0.3779(3) 0.7699(3) 0.0343(9) Uani 1 1 d .
C13 C 0.5977(5) 0.2746(4) 0.7312(3) 0.0499(11) Uani 1 1 d .
H13 H 0.5190 0.3029 0.6997 0.060 Uiso 1 1 calc R
C14 C 0.5556(5) 0.1286(4) 0.7392(4) 0.0588(13) Uani 1 1 d .
H14 H 0.4487 0.0604 0.7145 0.071 Uiso 1 1 calc R
C15 C 0.6701(5) 0.0844(4) 0.7830(3) 0.0537(12) Uani 1 1 d .
H15 H 0.6412 -0.0136 0.7880 0.064 Uiso 1 1 calc R
C16 C 0.8270(5) 0.1846(4) 0.8195(3) 0.0471(11) Uani 1 1 d .
H16 H 0.9049 0.1542 0.8486 0.057 Uiso 1 1 calc R
C17 C 0.8710(4) 0.3316(4) 0.8135(3) 0.0417(10) Uani 1 1 d .
H17 H 0.9781 0.3992 0.8388 0.050 Uiso 1 1 calc R
C18 C 1.0181(4) 0.6560(4) 0.7973(3) 0.0355(9) Uani 1 1 d .
C19 C 1.1247(5) 0.7110(4) 0.9019(3) 0.0490(10) Uani 1 1 d .
H19 H 1.0871 0.7096 0.9566 0.059 Uiso 1 1 calc R
C20 C 1.2863(5) 0.7680(5) 0.9260(4) 0.0678(14) Uani 1 1 d .
H20 H 1.3570 0.8062 0.9966 0.081 Uiso 1 1 calc R
C21 C 1.3418(5) 0.7685(6) 0.8473(5) 0.0752(15) Uani 1 1 d .
H21 H 1.4507 0.8059 0.8641 0.090 Uiso 1 1 calc R
C22 C 1.2382(6) 0.7137(5) 0.7417(4) 0.0723(14) Uani 1 1 d .
H22 H 1.2773 0.7137 0.6878 0.087 Uiso 1 1 calc R
C23 C 1.0761(5) 0.6588(4) 0.7169(3) 0.0512(11) Uani 1 1 d .
H23 H 1.0062 0.6238 0.6461 0.061 Uiso 1 1 calc R

loop_
_atom_site_aniso_label
_atom_site_aniso_U_11
_atom_site_aniso_U_22
_atom_site_aniso_U_33
_atom_site_aniso_U_23
_atom_site_aniso_U_13
_atom_site_aniso_U_12
Cu1 0.0425(3) 0.0345(3) 0.0405(3) 0.0154(2) 0.0061(2) 0.0165(2)
Br1 0.0367(2) 0.0364(2) 0.0459(3) 0.01398(18) 0.01896(19) 0.01122(17)
N1 0.0352(19) 0.0389(18) 0.042(2) 0.0114(15) 0.0067(15) 0.0153(15)
N2 0.0321(18) 0.0272(15) 0.0410(19) 0.0102(14) 0.0077(14) 0.0114(14)
N3 0.0367(19) 0.0302(16) 0.052(2) 0.0191(15) 0.0169(16) 0.0163(15)
N4 0.0350(19) 0.0322(17) 0.086(3) 0.0285(18) 0.0123(18) 0.0138(15)
P1 0.0340(5) 0.0305(5) 0.0346(6) 0.0140(4) 0.0090(4) 0.0134(4)
C1 0.033(2) 0.0271(19) 0.040(2) 0.0098(17) 0.0115(17) 0.0136(17)
C2 0.043(2) 0.034(2) 0.039(2) 0.0119(17) 0.0193(19) 0.0146(18)
C3 0.035(2) 0.036(2) 0.038(2) 0.0087(18) 0.0108(18) 0.0122(17)
C4 0.051(3) 0.045(2) 0.094(4) 0.036(3) 0.031(3) 0.017(2)
C5 0.041(3) 0.061(3) 0.062(3) 0.021(2) 0.014(2) 0.013(2)
C6 0.032(2) 0.040(2) 0.038(2) 0.0124(18) 0.0106(17) 0.0172(17)
C7 0.059(3) 0.054(3) 0.052(3) 0.015(2) 0.024(2) 0.020(2)
C8 0.079(4) 0.092(4) 0.057(3) 0.025(3) 0.042(3) 0.032(3)
C9 0.076(4) 0.100(4) 0.048(3) 0.007(3) 0.022(3) 0.056(3)
C10 0.083(4) 0.066(3) 0.056(3) 0.013(3) 0.020(3) 0.050(3)
C11 0.066(3) 0.051(3) 0.049(3) 0.019(2) 0.023(2) 0.036(2)
C12 0.040(2) 0.0266(18) 0.031(2) 0.0102(16) 0.0081(17) 0.0140(17)
C13 0.042(2) 0.038(2) 0.063(3) 0.022(2) 0.010(2) 0.0172(19)
C14 0.047(3) 0.039(2) 0.075(3) 0.020(2) 0.012(2) 0.011(2)
C15 0.064(3) 0.037(2) 0.056(3) 0.019(2) 0.019(2) 0.019(2)
C16 0.059(3) 0.048(2) 0.044(2) 0.022(2) 0.015(2) 0.033(2)
C17 0.042(2) 0.042(2) 0.039(2) 0.0154(19) 0.0109(19) 0.0183(18)
C18 0.040(2) 0.033(2) 0.037(2) 0.0150(17) 0.0148(19) 0.0181(17)
C19 0.039(2) 0.060(3) 0.041(3) 0.015(2) 0.012(2) 0.018(2)
C20 0.037(3) 0.084(3) 0.063(3) 0.019(3) 0.009(2) 0.015(2)
C21 0.033(3) 0.097(4) 0.095(4) 0.039(3) 0.024(3) 0.026(3)
C22 0.058(3) 0.102(4) 0.078(4) 0.037(3) 0.044(3) 0.040(3)
C23 0.053(3) 0.058(3) 0.047(3) 0.018(2) 0.020(2) 0.027(2)

loop_
_atom_type_symbol
_atom_type_description
_atom_type_scat_dispersion_real
_atom_type_scat_dispersion_imag
_atom_type_scat_source
C C 0.0033 0.0016 'International Tables Vol C Tables 4.2.6.8 and 6.1.1.4'
H H 0.0000 0.0000 'International Tables Vol C Tables 4.2.6.8 and 6.1.1.4'
N N 0.0061 0.0033 'International Tables Vol C Tables 4.2.6.8 and 6.1.1.4'
P P 0.1023 0.0942 'International Tables Vol C Tables 4.2.6.8 and 6.1.1.4'
Br Br -0.2901 2.4595 'International Tables Vol C Tables 4.2.6.8 and 6.1.1.4'
Cu Cu 0.3201 1.2651 'International Tables Vol C Tables 4.2.6.8 and 6.1.1.4'

loop_
_geom_angle_atom_site_label_1
_geom_angle_atom_site_label_2
_geom_angle_atom_site_label_3
_geom_angle
_geom_angle_site_symmetry_1
_geom_angle_site_symmetry_3
N2 Cu1 P1 114.51(8) . .
N2 Cu1 Br1 95.73(9) . 2_666
P1 Cu1 Br1 127.83(3) . 2_666
N2 Cu1 Br1 111.22(8) . .
P1 Cu1 Br1 110.10(3) . .
Br1 Cu1 Br1 95.409(19) 2_666 .
Cu1 Br1 Cu1 84.591(19) 2_666 .
C3 N1 N2 120.1(3) . .
C1 N2 N1 118.3(3) . .
C1 N2 Cu1 126.8(2) . .
N1 N2 Cu1 114.0(2) . .
C2 N3 C1 116.7(3) . .
C1 N4 H4A 120.0 . .
C1 N4 H4B 120.0 . .
H4A N4 H4B 120.0 . .
C18 P1 C6 103.03(17) . .
C18 P1 C12 102.98(16) . .
C6 P1 C12 103.16(17) . .
C18 P1 Cu1 115.43(12) . .
C6 P1 Cu1 110.58(11) . .
C12 P1 Cu1 119.74(11) . .
N4 C1 N2 118.8(3) . .
N4 C1 N3 117.1(3) . .
N2 C1 N3 124.1(3) . .
N3 C2 C3 120.7(3) . .
N3 C2 C4 118.1(3) . .
C3 C2 C4 121.1(3) . .
N1 C3 C2 120.0(3) . .
N1 C3 C5 116.9(3) . .
C2 C3 C5 123.0(3) . .
C2 C4 H4C 109.5 . .
C2 C4 H4D 109.5 . .
H4C C4 H4D 109.5 . .
C2 C4 H4E 109.5 . .
H4C C4 H4E 109.5 . .
H4D C4 H4E 109.5 . .
C3 C5 H5A 109.5 . .
C3 C5 H5B 109.5 . .
H5A C5 H5B 109.5 . .
C3 C5 H5C 109.5 . .
H5A C5 H5C 109.5 . .
H5B C5 H5C 109.5 . .
C7 C6 C11 118.1(4) . .
C7 C6 P1 124.9(3) . .
C11 C6 P1 117.0(3) . .
C6 C7 C8 120.8(4) . .
C6 C7 H7 119.6 . .
C8 C7 H7 119.6 . .
C9 C8 C7 120.6(5) . .
C9 C8 H8 119.7 . .
C7 C8 H8 119.7 . .
C8 C9 C10 119.3(4) . .
C8 C9 H9 120.3 . .
C10 C9 H9 120.3 . .
C9 C10 C11 120.6(4) . .
C9 C10 H10 119.7 . .
C11 C10 H10 119.7 . .
C10 C11 C6 120.6(4) . .
C10 C11 H11 119.7 . .
C6 C11 H11 119.7 . .
C13 C12 C17 118.7(3) . .
C13 C12 P1 118.1(3) . .
C17 C12 P1 123.3(3) . .
C12 C13 C14 120.4(3) . .
C12 C13 H13 119.8 . .
C14 C13 H13 119.8 . .
C15 C14 C13 120.4(4) . .
C15 C14 H14 119.8 . .
C13 C14 H14 119.8 . .
C16 C15 C14 119.8(4) . .
C16 C15 H15 120.1 . .
C14 C15 H15 120.1 . .
C15 C16 C17 120.4(4) . .
C15 C16 H16 119.8 . .
C17 C16 H16 119.8 . .
C12 C17 C16 120.2(4) . .
C12 C17 H17 119.9 . .
C16 C17 H17 119.9 . .
C23 C18 C19 118.9(4) . .
C23 C18 P1 117.7(3) . .
C19 C18 P1 123.3(3) . .
C20 C19 C18 120.7(4) . .
C20 C19 H19 119.6 . .
C18 C19 H19 119.6 . .
C21 C20 C19 120.1(4) . .
C21 C20 H20 120.0 . .
C19 C20 H20 120.0 . .
C20 C21 C22 120.7(4) . .
C20 C21 H21 119.7 . .
C22 C21 H21 119.7 . .
C21 C22 C23 119.6(5) . .
C21 C22 H22 120.2 . .
C23 C22 H22 120.2 . .
C18 C23 C22 120.1(4) . .
C18 C23 H23 119.9 . .
C22 C23 H23 119.9 . .

loop_
_geom_bond_atom_site_label_1
_geom_bond_atom_site_label_2
_geom_bond_distance
_geom_bond_site_symmetry_2
Cu1 N2 2.075(3) .
Cu1 P1 2.2150(10) .
Cu1 Br1 2.5303(7) 2_666
Cu1 Br1 2.5898(6) .
Br1 Cu1 2.5303(7) 2_666
N1 C3 1.313(4) .
N1 N2 1.351(4) .
N2 C1 1.339(4) .
N3 C2 1.307(4) .
N3 C1 1.362(4) .
N4 C1 1.322(4) .
N4 H4A 0.8600 .
N4 H4B 0.8600 .
P1 C18 1.826(4) .
P1 C6 1.826(4) .
P1 C12 1.832(3) .
C2 C3 1.420(5) .
C2 C4 1.499(5) .
C3 C5 1.489(5) .
C4 H4C 0.9600 .
C4 H4D 0.9600 .
C4 H4E 0.9600 .
C5 H5A 0.9600 .
C5 H5B 0.9600 .
C5 H5C 0.9600 .
C6 C7 1.375(5) .
C6 C11 1.390(5) .
C7 C8 1.382(6) .
C7 H7 0.9300 .
C8 C9 1.364(6) .
C8 H8 0.9300 .
C9 C10 1.369(6) .
C9 H9 0.9300 .
C10 C11 1.375(6) .
C10 H10 0.9300 .
C11 H11 0.9300 .
C12 C13 1.380(5) .
C12 C17 1.387(5) .
C13 C14 1.387(5) .
C13 H13 0.9300 .
C14 C15 1.367(5) .
C14 H14 0.9300 .
C15 C16 1.365(5) .
C15 H15 0.9300 .
C16 C17 1.388(5) .
C16 H16 0.9300 .
C17 H17 0.9300 .
C18 C23 1.383(5) .
C18 C19 1.384(5) .
C19 C20 1.381(6) .
C19 H19 0.9300 .
C20 C21 1.348(7) .
C20 H20 0.9300 .
C21 C22 1.385(7) .
C21 H21 0.9300 .
C22 C23 1.385(6) .
C22 H22 0.9300 .
C23 H23 0.9300 .

loop_
_geom_torsion_atom_site_label_1
_geom_torsion_atom_site_label_2
_geom_torsion_atom_site_label_3
_geom_torsion_atom_site_label_4
_geom_torsion
_geom_torsion_site_symmetry_1
_geom_torsion_site_symmetry_4
N2 Cu1 Br1 Cu1 98.29(9) . 2_666
P1 Cu1 Br1 Cu1 -133.68(4) . 2_666
Br1 Cu1 Br1 Cu1 0.0 2_666 2_666
C3 N1 N2 C1 -0.7(5) . .
C3 N1 N2 Cu1 169.0(3) . .
P1 Cu1 N2 C1 -144.9(3) . .
Br1 Cu1 N2 C1 78.8(3) 2_666 .
Br1 Cu1 N2 C1 -19.3(3) . .
P1 Cu1 N2 N1 46.4(3) . .
Br1 Cu1 N2 N1 -89.9(2) 2_666 .
Br1 Cu1 N2 N1 172.0(2) . .
N2 Cu1 P1 C18 -52.07(16) . .
Br1 Cu1 P1 C18 67.46(14) 2_666 .
Br1 Cu1 P1 C18 -178.26(13) . .
N2 Cu1 P1 C6 64.36(16) . .
Br1 Cu1 P1 C6 -176.12(12) 2_666 .
Br1 Cu1 P1 C6 -61.83(13) . .
N2 Cu1 P1 C12 -176.00(17) . .
Br1 Cu1 P1 C12 -56.47(15) 2_666 .
Br1 Cu1 P1 C12 57.81(15) . .
N1 N2 C1 N4 -178.9(3) . .
Cu1 N2 C1 N4 12.8(5) . .
N1 N2 C1 N3 2.1(5) . .
Cu1 N2 C1 N3 -166.1(3) . .
C2 N3 C1 N4 178.9(3) . .
C2 N3 C1 N2 -2.1(6) . .
C1 N3 C2 C3 0.7(5) . .
C1 N3 C2 C4 179.9(4) . .
N2 N1 C3 C2 -0.5(6) . .
N2 N1 C3 C5 -179.2(3) . .
N3 C2 C3 N1 0.5(6) . .
C4 C2 C3 N1 -178.7(4) . .
N3 C2 C3 C5 179.1(4) . .
C4 C2 C3 C5 0.0(6) . .
C18 P1 C6 C7 -110.1(3) . .
C12 P1 C6 C7 -3.2(4) . .
Cu1 P1 C6 C7 126.0(3) . .
C18 P1 C6 C11 71.8(3) . .
C12 P1 C6 C11 178.7(3) . .
Cu1 P1 C6 C11 -52.1(3) . .
C11 C6 C7 C8 0.4(6) . .
P1 C6 C7 C8 -177.7(3) . .
C6 C7 C8 C9 -0.3(7) . .
C7 C8 C9 C10 -0.6(8) . .
C8 C9 C10 C11 1.4(7) . .
C9 C10 C11 C6 -1.4(7) . .
C7 C6 C11 C10 0.5(6) . .
P1 C6 C11 C10 178.7(3) . .
C18 P1 C12 C13 -170.6(3) . .
C6 P1 C12 C13 82.5(3) . .
Cu1 P1 C12 C13 -40.9(4) . .
C18 P1 C12 C17 8.4(4) . .
C6 P1 C12 C17 -98.5(3) . .
Cu1 P1 C12 C17 138.2(3) . .
C17 C12 C13 C14 2.1(6) . .
P1 C12 C13 C14 -178.8(3) . .
C12 C13 C14 C15 -1.6(7) . .
C13 C14 C15 C16 0.2(7) . .
C14 C15 C16 C17 0.7(7) . .
C13 C12 C17 C16 -1.2(6) . .
P1 C12 C17 C16 179.8(3) . .
C15 C16 C17 C12 -0.2(6) . .
C6 P1 C18 C23 -158.5(3) . .
C12 P1 C18 C23 94.4(3) . .
Cu1 P1 C18 C23 -37.9(3) . .
C6 P1 C18 C19 25.0(3) . .
C12 P1 C18 C19 -82.0(3) . .
Cu1 P1 C18 C19 145.6(3) . .
C23 C18 C19 C20 0.1(6) . .
P1 C18 C19 C20 176.5(3) . .
C18 C19 C20 C21 -1.0(7) . .
C19 C20 C21 C22 0.8(8) . .
C20 C21 C22 C23 0.4(8) . .
C19 C18 C23 C22 1.1(6) . .
P1 C18 C23 C22 -175.5(3) . .
C21 C22 C23 C18 -1.4(7) . .
